data_4028258
loop_
_publ_author_name
'Hye Sun Kim'
'Martin G. Banwell'
'Anthony C. Willis'

_publ_contact_author_address
;
Research School of Chemistry,
Australian National University,
Canberra, A. C. T. 0200, Australia
;
_publ_contact_author_email 'mgb@rsc.anu.edu.au '
_publ_contact_author_fax ' 61 2 6125 8114 '
_publ_contact_author_name 'Martin G. Banwell'
_publ_contact_author_phone ' 61 2 6125 8202 '
_publ_section_title
;
 Convergent Total Syntheses of the Amaryllidaceae Alkaloids Lycoranine A,
 Lycoranine B, and 2-Methoxypratosine
;
_journal_name_full 'Journal of Organic Chemistry'
_journal_page_first 5103
_journal_page_last 5109
_journal_paper_doi 10.1021/jo4006987
_journal_volume 78
_journal_year 2013
_chemical_compound_source local
_chemical_formula_moiety 'C30 H18 Br2 N2 O8'
_chemical_formula_sum 'C30 H18 Br2 N2 O8'
_chemical_formula_weight 694.29
_space_group_IT_number 15
_symmetry_cell_setting monoclinic
_symmetry_space_group_name_Hall '-C 2yc'
_symmetry_space_group_name_H-M 'C 1 2/c 1'
_atom_sites_solution_hydrogens geom
_atom_sites_solution_primary direct
_audit_creation_date 12-01-13
_audit_creation_method CRYSTALS_ver_14.11
_audit_update_record
;
2012-01-13 - Report on C18 H26 N2 O3 Si 
             by Anthony C. Willis
             for  Hye Sun Kim and Martin Banwell

2012-01-13 - passes checkcif tests with few warnings  
;
_cell_angle_alpha 90
_cell_angle_beta 126.4796(15)
_cell_angle_gamma 90
_cell_formula_units_Z 4
_cell_length_a 21.9693(7)
_cell_length_b 9.6562(3)
_cell_length_c 16.0510(5)
_cell_measurement_reflns_used 12429
_cell_measurement_temperature 295
_cell_measurement_theta_max 27.5
_cell_measurement_theta_min 3
_cell_volume 2737.90(16)
_computing_cell_refinement 'DENZO/SCALEPACK (Otwinowski & Minor, 1997)'
_computing_data_collection 'COLLECT (Nonius, 2001).'
_computing_data_reduction 'DENZO/SCALEPACK (Otwinowski & Minor, 1997)'
_computing_molecular_graphics
;  
ORTEP-II (Johnson 1976) in teXsan (MSC, 1992-1997) 
;
_computing_publication_material 'CRYSTALS (Betteridge et al., 2003)'
_computing_structure_refinement 'CRYSTALS (Betteridge et al., 2003)'
_computing_structure_solution 'SIR92 (Altomare et al., 1994)'
_diffrn_ambient_temperature 295
_diffrn_measured_fraction_theta_full 0.998
_diffrn_measured_fraction_theta_max 0.998
_diffrn_measurement_device Area
_diffrn_measurement_device_type 'Nonius KappaCCD'
_diffrn_measurement_method ' \f and \w scans with CCD '
_diffrn_radiation_monochromator graphite
_diffrn_radiation_type 'Mo K\a'
_diffrn_radiation_wavelength 0.71073
_diffrn_reflns_av_R_equivalents 0.053
_diffrn_reflns_limit_h_max 28
_diffrn_reflns_limit_h_min -28
_diffrn_reflns_limit_k_max 12
_diffrn_reflns_limit_k_min -12
_diffrn_reflns_limit_l_max 16
_diffrn_reflns_limit_l_min -20
_diffrn_reflns_number 27544
_diffrn_reflns_theta_full 27.505
_diffrn_reflns_theta_max 27.505
_diffrn_reflns_theta_min 2.574
_diffrn_standards_number 0
_exptl_absorpt_coefficient_mu 3.018
_exptl_absorpt_correction_T_max 0.83
_exptl_absorpt_correction_T_min 0.70
_exptl_absorpt_correction_type multi-scan
_exptl_absorpt_process_details 'DENZO/SCALEPACK (Otwinowski & Minor, 1997)'
_exptl_crystal_colour colourless
_exptl_crystal_density_diffrn 1.684
_exptl_crystal_description needle
_exptl_crystal_F_000 1384
_exptl_crystal_size_max 0.410
_exptl_crystal_size_mid 0.100
_exptl_crystal_size_min 0.060
_refine_diff_density_max 0.62
_refine_diff_density_min -0.91
_refine_ls_extinction_method none
_refine_ls_goodness_of_fit_ref 0.9448
_refine_ls_hydrogen_treatment constr
_refine_ls_matrix_type full
_refine_ls_number_parameters 190
_refine_ls_number_reflns 3150
_refine_ls_number_restraints 0
_refine_ls_R_factor_all 0.0774
_refine_ls_R_factor_gt 0.0415
_refine_ls_shift/su_max 0.0211483
_refine_ls_shift/su_mean 0.0057559
_refine_ls_structure_factor_coef Fsqd
_refine_ls_weighting_details
;
 Method= Modified Sheldrick 
 w=1/[\s^2^(F^2^) + ( 0.05P)^2^ + 4.31P] 
 ,where P=(max(Fo^2^,0) + 2Fc^2^)/3 
;
_refine_ls_weighting_scheme calc
_refine_ls_wR_factor_all 0.1116
_refine_ls_wR_factor_gt 0.0968
_refine_ls_wR_factor_ref 0.1116
_reflns_limit_h_max 22
_reflns_limit_h_min -28
_reflns_limit_k_max 12
_reflns_limit_k_min 0
_reflns_limit_l_max 20
_reflns_limit_l_min 0
_reflns_number_gt 2011
_reflns_number_total 3150
_reflns_threshold_expression I>2.0\s(I)
_oxford_diffrn_Wilson_B_factor 4.77
_oxford_diffrn_Wilson_scale 37.68
_oxford_refine_ls_r_factor_ref 0.0774
_oxford_refine_ls_scale 0.18028(13)
_oxford_reflns_number_all 3150
_oxford_reflns_threshold_expression_ref I>-10.0\s(I)
_oxford_structure_analysis_title '12161240 ban1147'
_cod_data_source_file jo4006987_si_004.cif
_cod_data_source_block ban1147
_cod_original_sg_symbol_H-M 'C 1 2/c 1 '
_cod_database_code 4028258

loop_
_symmetry_equiv_pos_as_xyz
x,y,z
-x,-y,-z
x+1/2,y+1/2,z
-x+1/2,-y+1/2,-z
-x,y,-z+1/2
x,-y,z+1/2
-x+1/2,y+1/2,-z+1/2
x+1/2,-y+1/2,z+1/2

loop_
_atom_site_label
_atom_site_type_symbol
_atom_site_fract_x
_atom_site_fract_y
_atom_site_fract_z
_atom_site_U_iso_or_equiv
_atom_site_occupancy
_atom_site_adp_type
_atom_site_refinement_flags_posn
Br1 Br 0.55405(2) 0.77939(4) 0.45976(3) 0.0755 1.0000 Uani .
O1 O 0.71495(12) -0.1075(2) 0.43007(19) 0.0685 1.0000 Uani .
O2 O 0.76166(12) 0.0666(3) 0.55358(18) 0.0673 1.0000 Uani .
O3 O 0.44686(10) 0.3014(2) 0.32037(16) 0.0487 1.0000 Uani .
O4 O 0.27377(13) 0.6547(3) 0.2833(2) 0.0736 1.0000 Uani .
N1 N 0.54726(13) 0.4461(3) 0.39950(18) 0.0475 1.0000 Uani .
C1 C 0.53969(15) 0.1004(3) 0.2987(2) 0.0437 1.0000 Uani .
C2 C 0.58668(16) -0.0103(3) 0.3125(2) 0.0490 1.0000 Uani .
C3 C 0.65981(16) -0.0109(3) 0.4007(2) 0.0498 1.0000 Uani .
C4 C 0.7800(2) -0.0594(4) 0.5284(3) 0.0818 1.0000 Uani .
C5 C 0.68739(15) 0.0915(3) 0.4734(2) 0.0500 1.0000 Uani .
C6 C 0.64385(16) 0.2007(3) 0.4633(2) 0.0494 1.0000 Uani .
C7 C 0.56774(15) 0.2034(3) 0.3743(2) 0.0440 1.0000 Uani .
C8 C 0.52284(16) 0.3215(3) 0.3656(2) 0.0443 1.0000 Uani .
C9 C 0.48362(16) 0.5176(3) 0.3765(2) 0.0464 1.0000 Uani .
C10 C 0.47279(18) 0.6535(3) 0.3931(2) 0.0505 1.0000 Uani .
C11 C 0.40132(19) 0.6941(3) 0.3601(3) 0.0569 1.0000 Uani .
C12 C 0.34128(18) 0.5998(4) 0.3113(3) 0.0569 1.0000 Uani .
C13 C 0.35000(17) 0.4638(3) 0.2941(2) 0.0537 1.0000 Uani .
C14 C 0.42225(16) 0.4294(3) 0.3276(2) 0.0471 1.0000 Uani .
C15 C 0.2091(2) 0.5659(5) 0.2282(3) 0.0801 1.0000 Uani .
H21 H 0.5692 -0.0812 0.2630 0.0583 1.0000 Uiso R
H41 H 0.8210 -0.0475 0.5236 0.0988 1.0000 Uiso R
H42 H 0.7939 -0.1279 0.5810 0.0981 1.0000 Uiso R
H61 H 0.6625 0.2704 0.5129 0.0586 1.0000 Uiso R
H111 H 0.3929 0.7843 0.3709 0.0681 1.0000 Uiso R
H131 H 0.3108 0.4021 0.2635 0.0634 1.0000 Uiso R
H151 H 0.1659 0.6157 0.2130 0.1195 1.0000 Uiso R
H152 H 0.1999 0.5377 0.1642 0.1194 1.0000 Uiso R
H153 H 0.2172 0.4856 0.2692 0.1198 1.0000 Uiso R

loop_
_atom_site_aniso_label
_atom_site_aniso_U_11
_atom_site_aniso_U_22
_atom_site_aniso_U_33
_atom_site_aniso_U_23
_atom_site_aniso_U_13
_atom_site_aniso_U_12
Br1 0.0728(3) 0.0529(2) 0.0911(3) -0.00352(19) 0.0435(2) -0.01141(17)
O1 0.0433(12) 0.0589(14) 0.0785(16) 0.0005(12) 0.0226(12) 0.0132(10)
O2 0.0378(11) 0.0647(15) 0.0657(14) 0.0028(12) 0.0125(11) 0.0063(10)
O3 0.0380(10) 0.0500(12) 0.0542(12) -0.0057(9) 0.0252(9) -0.0006(9)
O4 0.0563(14) 0.0690(16) 0.0955(18) -0.0039(14) 0.0451(14) 0.0130(12)
N1 0.0420(13) 0.0456(14) 0.0506(14) 0.0017(11) 0.0252(11) 0.0018(11)
C1 0.0375(14) 0.0436(15) 0.0471(16) 0.0026(13) 0.0236(13) -0.0003(12)
C2 0.0440(15) 0.0437(15) 0.0541(17) -0.0018(14) 0.0264(14) 0.0003(13)
C3 0.0388(15) 0.0450(16) 0.0626(18) 0.0065(14) 0.0285(15) 0.0061(13)
C4 0.0422(18) 0.062(2) 0.098(3) 0.001(2) 0.0176(19) 0.0089(16)
C5 0.0330(15) 0.0557(18) 0.0476(16) 0.0044(14) 0.0165(13) 0.0005(12)
C6 0.0402(15) 0.0506(17) 0.0452(16) -0.0019(13) 0.0187(13) -0.0016(13)
C7 0.0365(14) 0.0450(16) 0.0475(16) 0.0031(13) 0.0232(13) 0.0006(12)
C8 0.0397(14) 0.0507(16) 0.0399(15) 0.0010(13) 0.0223(13) 0.0010(12)
C9 0.0434(15) 0.0478(16) 0.0453(16) 0.0018(13) 0.0248(14) 0.0025(12)
C10 0.0562(18) 0.0433(16) 0.0522(17) 0.0039(14) 0.0322(16) -0.0003(14)
C11 0.063(2) 0.0469(18) 0.063(2) 0.0030(15) 0.0380(17) 0.0099(15)
C12 0.0520(18) 0.0590(19) 0.062(2) 0.0059(16) 0.0348(16) 0.0137(15)
C13 0.0446(16) 0.0563(19) 0.0586(18) -0.0025(15) 0.0298(15) 0.0027(14)
C14 0.0465(16) 0.0451(15) 0.0499(16) -0.0004(13) 0.0287(14) 0.0031(13)
C15 0.051(2) 0.086(3) 0.104(3) 0.005(2) 0.046(2) 0.0137(19)

loop_
_atom_type_symbol
_atom_type_scat_dispersion_real
_atom_type_scat_dispersion_imag
_atom_type_scat_Cromer_Mann_a1
_atom_type_scat_Cromer_Mann_b1
_atom_type_scat_Cromer_Mann_a2
_atom_type_scat_Cromer_Mann_b2
_atom_type_scat_Cromer_Mann_a3
_atom_type_scat_Cromer_Mann_b3
_atom_type_scat_Cromer_Mann_a4
_atom_type_scat_Cromer_Mann_b4
_atom_type_scat_Cromer_Mann_c
_atom_type_scat_source
C 0.0033 0.0016 2.3100 20.8439 1.0200 10.2075 1.5886 0.5687 0.8650 51.6512 0.2156 'International Tables Vol C 4.2.6.8 and 6.1.1.4'
H 0.0000 0.0000 0.4930 10.5109 0.3229 26.1257 0.1402 3.1424 0.0408 57.7998 0.0030 'International Tables Vol C 4.2.6.8 and 6.1.1.4'
Br -0.2901 2.4595 17.1789 2.1723 5.2358 16.5796 5.6377 0.2609 3.9851 41.4328 2.9557 'International Tables Vol C 4.2.6.8 and 6.1.1.4'
N 0.0061 0.0033 12.2126 0.0057 3.1322 9.8933 2.0125 28.9975 1.1663 0.5826 -11.5290 'International Tables Vol C 4.2.6.8 and 6.1.1.4'
O 0.0106 0.0060 3.0485 13.2771 2.2868 5.7011 1.5463 0.3239 0.8670 32.9089 0.2508 'International Tables Vol C 4.2.6.8 and 6.1.1.4'

loop_
_geom_angle_atom_site_label_1
_geom_angle_site_symmetry_1
_geom_angle_atom_site_label_2
_geom_angle_atom_site_label_3
_geom_angle
_geom_angle_publ_flag
C3 . O1 C4 104.9(3) yes
C4 . O2 C5 105.4(3) yes
C8 . O3 C14 103.9(2) yes
C12 . O4 C15 117.0(3) yes
C8 . N1 C9 104.3(2) yes
C1 5_655 C1 C2 117.0(2) yes
C1 5_655 C1 C7 123.0(2) yes
C2 . C1 C7 120.0(3) yes
C1 . C2 C3 117.8(3) yes
C1 . C2 H21 121.8 no
C3 . C2 H21 120.4 no
O1 . C3 C2 127.7(3) yes
O1 . C3 C5 110.2(3) yes
C2 . C3 C5 122.0(3) yes
O1 . C4 O2 109.0(3) yes
O1 . C4 H41 108.7 no
O2 . C4 H41 111.3 no
O1 . C4 H42 109.2 no
O2 . C4 H42 109.5 no
H41 . C4 H42 109.2 no
O2 . C5 C3 110.5(3) yes
O2 . C5 C6 127.2(3) yes
C3 . C5 C6 122.2(3) yes
C5 . C6 C7 117.3(3) yes
C5 . C6 H61 122.3 no
C7 . C6 H61 120.4 no
C6 . C7 C1 120.7(3) yes
C6 . C7 C8 115.9(3) yes
C1 . C7 C8 123.3(2) yes
C7 . C8 O3 118.5(2) yes
C7 . C8 N1 126.7(3) yes
O3 . C8 N1 114.8(2) yes
N1 . C9 C10 132.5(3) yes
N1 . C9 C14 109.3(3) yes
C10 . C9 C14 118.2(3) yes
Br1 . C10 C9 120.5(2) yes
Br1 . C10 C11 120.8(2) yes
C9 . C10 C11 118.7(3) yes
C10 . C11 C12 120.6(3) yes
C10 . C11 H111 120.1 no
C12 . C11 H111 119.4 no
C11 . C12 O4 114.0(3) yes
C11 . C12 C13 122.4(3) yes
O4 . C12 C13 123.6(3) yes
C12 . C13 C14 114.6(3) yes
C12 . C13 H131 121.9 no
C14 . C13 H131 123.5 no
O3 . C14 C13 126.9(3) yes
O3 . C14 C9 107.5(2) yes
C13 . C14 C9 125.6(3) yes
O4 . C15 H151 109.1 no
O4 . C15 H152 109.4 no
H151 . C15 H152 108.8 no
O4 . C15 H153 110.5 no
H151 . C15 H153 109.3 no
H152 . C15 H153 109.8 no

loop_
_geom_bond_atom_site_label_1
_geom_bond_atom_site_label_2
_geom_bond_site_symmetry_2
_geom_bond_distance
_geom_bond_publ_flag
Br1 C10 . 1.881(3) yes
O1 C3 . 1.371(3) yes
O1 C4 . 1.438(4) yes
O2 C4 . 1.414(5) yes
O2 C5 . 1.371(3) yes
O3 C8 . 1.382(3) yes
O3 C14 . 1.381(3) yes
O4 C12 . 1.375(4) yes
O4 C15 . 1.429(5) yes
N1 C8 . 1.298(4) yes
N1 C9 . 1.398(4) yes
C1 C1 5_655 1.497(5) yes
C1 C2 . 1.409(4) yes
C1 C7 . 1.398(4) yes
C2 C3 . 1.371(4) yes
C2 H21 . 0.941 no
C3 C5 . 1.367(4) yes
C4 H41 . 0.954 no
C4 H42 . 0.968 no
C5 C6 . 1.367(4) yes
C6 C7 . 1.413(4) yes
C6 H61 . 0.930 no
C7 C8 . 1.460(4) yes
C9 C10 . 1.388(4) yes
C9 C14 . 1.379(4) yes
C10 C11 . 1.382(4) yes
C11 C12 . 1.398(5) yes
C11 H111 . 0.927 no
C12 C13 . 1.378(5) yes
C13 C14 . 1.380(4) yes
C13 H131 . 0.914 no
C15 H151 . 0.958 no
C15 H152 . 0.961 no
C15 H153 . 0.963 no

loop_
_geom_contact_atom_site_label_1
_geom_contact_atom_site_label_2
_geom_contact_distance
_geom_contact_site_symmetry_2
_geom_contact_publ_flag
Br1 C2 3.499(4) 1_565 no
O1 C4 3.273(4) 4_646 no
O1 O1 3.298(4) 4_646 no
O1 C15 3.581(6) 3_545 no
O2 C13 3.138(4) 8 no
O2 C6 3.178(5) 4_656 no
O2 C5 3.594(4) 4_656 no
N1 C4 3.423(5) 4_656 no
N1 C11 3.580(5) 2_666 no
C3 C15 3.599(7) 3_545 no
C9 C9 3.600(7) 2_666 no

loop_
_geom_torsion_atom_site_label_1
_geom_torsion_atom_site_label_2
_geom_torsion_atom_site_label_3
_geom_torsion_atom_site_label_4
_geom_torsion_site_symmetry_2
_geom_torsion_site_symmetry_3
_geom_torsion_site_symmetry_4
_geom_torsion
_geom_torsion_publ_flag
Br1 C10 C9 N1 . . . -0.7(5) no
Br1 C10 C9 C14 . . . 179.8(3) no
Br1 C10 C11 C12 . . . -179.5(3) no
O1 C3 C2 C1 . . . 179.8(4) no
O1 C3 C5 O2 . . . -0.1(5) no
O1 C3 C5 C6 . . . -179.7(4) no
O1 C4 O2 C5 . . . 1.0(5) no
O2 C4 O1 C3 . . . -1.1(5) no
O2 C5 C3 C2 . . . -180.0(4) no
O2 C5 C6 C7 . . . -178.8(4) no
O3 C8 N1 C9 . . . 0.3(4) no
O3 C8 C7 C1 . . . 36.6(5) no
O3 C8 C7 C6 . . . -145.8(3) no
O3 C14 C9 N1 . . . 0.6(4) no
O3 C14 C9 C10 . . . -179.8(3) no
O3 C14 C13 C12 . . . 179.9(4) no
O4 C12 C11 C10 . . . 179.7(4) no
O4 C12 C13 C14 . . . 179.7(4) no
N1 C8 O3 C14 . . . 0.1(4) no
N1 C8 C7 C1 . . . -145.9(4) no
N1 C8 C7 C6 . . . 31.7(6) no
N1 C9 C10 C11 . . . 179.6(4) no
N1 C9 C14 C13 . . . 179.6(3) no
C1 C1 C2 C3 5_655 5_655 5_655 179.2(4) no
C1 C1 C7 C6 5_655 5_655 5_655 -178.0(4) no
C1 C1 C7 C8 5_655 5_655 5_655 -0.5(7) no
C1 C2 C3 C5 . . . -0.3(6) no
C1 C7 C6 C5 . . . -2.1(6) no
C2 C1 C1 C2 . 5_655 5_655 63.3(7) no
C2 C1 C1 C7 . 5_655 5_655 -116.5(3) no
C2 C1 C7 C6 . . . 2.2(6) no
C2 C1 C7 C8 . . . 179.7(4) no
C2 C3 O1 C4 . . . -179.4(4) no
C2 C3 C5 C6 . . . 0.4(6) no
C3 C2 C1 C7 . . . -1.0(6) no
C3 C5 O2 C4 . . . -0.6(5) no
C3 C5 C6 C7 . . . 0.8(6) no
C4 O1 C3 C5 . . . 0.7(5) no
C4 O2 C5 C6 . . . 179.0(4) no
C5 C6 C7 C8 . . . -179.8(3) no
C7 C1 C1 C7 . 5_655 5_655 63.8(8) no
C7 C8 O3 C14 . . . 177.9(3) no
C7 C8 N1 C9 . . . -177.3(3) no
C8 O3 C14 C9 . . . -0.4(4) no
C8 O3 C14 C13 . . . -179.4(3) no
C8 N1 C9 C10 . . . 179.9(4) no
C8 N1 C9 C14 . . . -0.5(4) no
C9 C10 C11 C12 . . . 0.2(6) no
C9 C14 C13 C12 . . . 1.2(5) no
C10 C9 C14 C13 . . . -0.8(5) no
C10 C11 C12 C13 . . . 0.2(7) no
C11 C10 C9 C14 . . . 0.1(5) no
C11 C12 O4 C15 . . . 176.8(4) no
C11 C12 C13 C14 . . . -0.9(6) no
C13 C12 O4 C15 . . . -3.7(6) no
